data_4312584
loop_
_publ_author_name
'Booyong S. Lim'
'Antti Rahtu'
'Jin-Seong Park'
'Roy G. Gordon'

_publ_section_title
;
 Synthesis and Characterization of Volatile, Thermally Stable, Reactive
 Transition Metal Amidinates
;
_journal_name_full 'Inorganic Chemistry'
_journal_page_first 7951
_journal_page_last 7958
_journal_paper_doi 10.1021/ic0345424
_journal_volume 42
_journal_year 2003
_chemical_formula_sum 'C8 H17 Ag N2'
_chemical_formula_weight 249.11
_chemical_name_systematic
; 
 ? 
;
_space_group_IT_number 14
_symmetry_cell_setting monoclinic
_symmetry_space_group_name_Hall '-P 2ybc'
_symmetry_space_group_name_H-M 'P 1 21/c 1'
_atom_sites_solution_hydrogens geom
_atom_sites_solution_primary direct
_atom_sites_solution_secondary difmap
_audit_creation_method SHELXL-97
_cell_angle_alpha 90.00
_cell_angle_beta 104.739(2)
_cell_angle_gamma 90.00
_cell_formula_units_Z 16
_cell_length_a 24.942(3)
_cell_length_b 9.9240(13)
_cell_length_c 17.122(2)
_cell_measurement_temperature 293(2)
_cell_volume 4098.7(9)
_computing_structure_refinement 'SHELXL-97 (Sheldrick, 1997)'
_computing_structure_solution 'SHELXS-97 (Sheldrick, 1990)'
_diffrn_ambient_temperature 293(2)
_diffrn_measured_fraction_theta_full 0.984
_diffrn_measured_fraction_theta_max 0.984
_diffrn_radiation_monochromator graphite
_diffrn_radiation_source 'fine-focus sealed tube'
_diffrn_radiation_type MoK\a
_diffrn_radiation_wavelength 0.71073
_diffrn_reflns_av_R_equivalents 0.0339
_diffrn_reflns_av_sigmaI/netI 0.0287
_diffrn_reflns_limit_h_max 29
_diffrn_reflns_limit_h_min -33
_diffrn_reflns_limit_k_max 13
_diffrn_reflns_limit_k_min -12
_diffrn_reflns_limit_l_max 15
_diffrn_reflns_limit_l_min -22
_diffrn_reflns_number 26721
_diffrn_reflns_theta_full 28.28
_diffrn_reflns_theta_max 28.28
_diffrn_reflns_theta_min 0.84
_exptl_absorpt_coefficient_mu 1.913
_exptl_crystal_density_diffrn 1.615
_exptl_crystal_density_method 'not measured'
_exptl_crystal_F_000 2016
_refine_diff_density_max 0.894
_refine_diff_density_min -0.572
_refine_diff_density_rms 0.096
_refine_ls_extinction_method none
_refine_ls_goodness_of_fit_ref 1.036
_refine_ls_hydrogen_treatment mixed
_refine_ls_matrix_type full
_refine_ls_number_parameters 397
_refine_ls_number_reflns 10012
_refine_ls_number_restraints 0
_refine_ls_restrained_S_all 1.036
_refine_ls_R_factor_all 0.0411
_refine_ls_R_factor_gt 0.0317
_refine_ls_shift/su_max 0.001
_refine_ls_shift/su_mean 0.000
_refine_ls_structure_factor_coef Fsqd
_refine_ls_weighting_details 'calc w=1/[\s^2^(Fo^2^)+(0.0389P)^2^+4.7624P] where P=(Fo^2^+2Fc^2^)/3'
_refine_ls_weighting_scheme calc
_refine_ls_wR_factor_gt 0.0774
_refine_ls_wR_factor_ref 0.0828
_reflns_number_gt 8393
_reflns_number_total 10012
_reflns_threshold_expression >2sigma(I)
_cod_data_source_file ic0345424si20030519_012930_6.cif
_cod_data_source_block '[Ag(iPr-AMD)]x,(x=2,8a;x=3,8b)'
_cod_database_code 4312584

loop_
_symmetry_equiv_pos_as_xyz
'x, y, z'
'-x, y+1/2, -z+1/2'
'-x, -y, -z'
'x, -y-1/2, z-1/2'

loop_
_atom_site_label
_atom_site_type_symbol
_atom_site_fract_x
_atom_site_fract_y
_atom_site_fract_z
_atom_site_U_iso_or_equiv
_atom_site_adp_type
_atom_site_occupancy
_atom_site_symmetry_multiplicity
_atom_site_calc_flag
_atom_site_refinement_flags
_atom_site_disorder_assembly
_atom_site_disorder_group
Ag1 Ag 0.313988(9) 0.46144(2) 0.276453(15) 0.03107(6) Uani 1 1 d . . .
Ag2 Ag 0.362418(10) 0.31866(3) 0.166357(14) 0.03437(7) Uani 1 1 d . . .
Ag3 Ag 0.243625(9) 0.27850(2) 0.132627(14) 0.03048(6) Uani 1 1 d . . .
Ag4 Ag 0.031372(10) 0.45776(3) 0.953217(17) 0.03847(7) Uani 1 1 d . . .
N1 N 0.39783(11) 0.4293(3) 0.34276(17) 0.0359(6) Uani 1 1 d . . .
N2 N 0.40511(11) 0.2326(3) 0.27647(17) 0.0350(6) Uani 1 1 d . . .
N3 N 0.33308(12) 0.3943(3) 0.04914(17) 0.0399(7) Uani 1 1 d . . .
N4 N 0.26963(11) 0.2235(3) 0.02718(16) 0.0319(5) Uani 1 1 d . . .
N5 N 0.19207(10) 0.3262(3) 0.21053(16) 0.0306(5) Uani 1 1 d . . .
N6 N 0.23173(10) 0.5354(2) 0.23886(17) 0.0319(6) Uani 1 1 d . . .
N7 N -0.02600(11) 0.2997(3) 0.91808(17) 0.0336(6) Uani 1 1 d . . .
N8 N 0.07928(11) 0.6301(3) 0.99661(19) 0.0388(6) Uani 1 1 d . . .
C1 C 0.42412(12) 0.3141(3) 0.33811(19) 0.0334(7) Uani 1 1 d . . .
C2 C 0.42038(14) 0.5259(4) 0.4083(2) 0.0442(9) Uani 1 1 d . . .
H2A H 0.4602 0.5087 0.4289 0.053 Uiso 1 1 calc R . .
C3 C 0.47641(15) 0.2799(4) 0.4025(2) 0.0488(9) Uani 1 1 d . . .
H3A H 0.4840 0.3501 0.4424 0.073 Uiso 1 1 calc R . .
H3B H 0.5069 0.2720 0.3781 0.073 Uiso 1 1 calc R . .
H3C H 0.4714 0.1961 0.4276 0.073 Uiso 1 1 calc R . .
C4 C 0.42736(17) 0.0962(4) 0.2730(2) 0.0506(9) Uani 1 1 d . . .
H4A H 0.4408 0.0623 0.3283 0.061 Uiso 1 1 calc R . .
C5 C 0.4753(2) 0.0965(6) 0.2333(3) 0.0806(16) Uani 1 1 d . . .
H5A H 0.5043 0.1539 0.2633 0.121 Uiso 1 1 calc R . .
H5B H 0.4626 0.1295 0.1790 0.121 Uiso 1 1 calc R . .
H5C H 0.4892 0.0065 0.2325 0.121 Uiso 1 1 calc R . .
C6 C 0.3811(2) 0.0050(5) 0.2278(4) 0.0815(16) Uani 1 1 d . . .
H6A H 0.3515 0.0053 0.2543 0.122 Uiso 1 1 calc R . .
H6B H 0.3950 -0.0851 0.2270 0.122 Uiso 1 1 calc R . .
H6C H 0.3675 0.0369 0.1734 0.122 Uiso 1 1 calc R . .
C7 C 0.36204(17) 0.5072(4) 0.0221(2) 0.0499(9) Uani 1 1 d . . .
H7A H 0.3427 0.5314 -0.0334 0.060 Uiso 1 1 calc R . .
C8 C 0.29952(13) 0.3120(3) -0.00236(19) 0.0321(6) Uani 1 1 d . . .
C9 C 0.29556(16) 0.3197(4) -0.0920(2) 0.0446(8) Uani 1 1 d . . .
H9A H 0.3199 0.3889 -0.1019 0.067 Uiso 1 1 calc R . .
H9B H 0.2581 0.3405 -0.1207 0.067 Uiso 1 1 calc R . .
H9C H 0.3061 0.2347 -0.1103 0.067 Uiso 1 1 calc R . .
C10 C 0.24108(14) 0.1111(4) -0.0214(2) 0.0395(8) Uani 1 1 d . . .
H10A H 0.2592 0.0933 -0.0649 0.047 Uiso 1 1 calc R . .
C11 C 0.24672(19) -0.0137(4) 0.0318(3) 0.0537(10) Uani 1 1 d . . .
H11A H 0.2853 -0.0325 0.0547 0.081 Uiso 1 1 calc R . .
H11B H 0.2297 -0.0891 -0.0001 0.081 Uiso 1 1 calc R . .
H11C H 0.2288 0.0019 0.0744 0.081 Uiso 1 1 calc R . .
C12 C 0.18048(16) 0.1448(5) -0.0590(3) 0.0605(12) Uani 1 1 d . . .
H12A H 0.1782 0.2231 -0.0926 0.091 Uiso 1 1 calc R . .
H12B H 0.1622 0.1625 -0.0170 0.091 Uiso 1 1 calc R . .
H12C H 0.1628 0.0701 -0.0911 0.091 Uiso 1 1 calc R . .
C13 C 0.18786(12) 0.4555(3) 0.22918(18) 0.0298(6) Uani 1 1 d . . .
C14 C 0.13301(13) 0.5134(4) 0.2371(2) 0.0396(8) Uani 1 1 d . . .
H14A H 0.1376 0.6074 0.2506 0.059 Uiso 1 1 calc R . .
H14B H 0.1213 0.4664 0.2789 0.059 Uiso 1 1 calc R . .
H14C H 0.1055 0.5031 0.1869 0.059 Uiso 1 1 calc R . .
C15 C 0.14643(13) 0.2315(4) 0.2105(2) 0.0363(7) Uani 1 1 d . . .
H15A H 0.1295 0.2568 0.2541 0.044 Uiso 1 1 calc R . .
C16 C 0.10165(15) 0.2341(5) 0.1309(2) 0.0540(10) Uani 1 1 d . . .
H16A H 0.0867 0.3234 0.1212 0.081 Uiso 1 1 calc R . .
H16B H 0.0726 0.1724 0.1339 0.081 Uiso 1 1 calc R . .
H16C H 0.1175 0.2080 0.0876 0.081 Uiso 1 1 calc R . .
C17 C 0.17063(17) 0.0903(4) 0.2274(3) 0.0505(9) Uani 1 1 d . . .
H17A H 0.1985 0.0901 0.2777 0.076 Uiso 1 1 calc R . .
H17B H 0.1869 0.0636 0.1847 0.076 Uiso 1 1 calc R . .
H17C H 0.1417 0.0282 0.2303 0.076 Uiso 1 1 calc R . .
C18 C 0.22683(14) 0.6829(3) 0.2477(2) 0.0380(7) Uani 1 1 d . . .
H18A H 0.1880 0.7079 0.2248 0.046 Uiso 1 1 calc R . .
C19 C 0.26167(18) 0.7538(4) 0.1995(3) 0.0572(11) Uani 1 1 d . . .
H19A H 0.2505 0.7246 0.1442 0.086 Uiso 1 1 calc R . .
H19B H 0.3001 0.7324 0.2217 0.086 Uiso 1 1 calc R . .
H19C H 0.2565 0.8495 0.2019 0.086 Uiso 1 1 calc R . .
C20 C 0.24280(17) 0.7256(4) 0.3355(3) 0.0511(10) Uani 1 1 d . . .
H20A H 0.2199 0.6793 0.3642 0.077 Uiso 1 1 calc R . .
H20B H 0.2377 0.8211 0.3391 0.077 Uiso 1 1 calc R . .
H20C H 0.2810 0.7035 0.3589 0.077 Uiso 1 1 calc R . .
C21 C -0.06821(12) 0.2814(3) 0.9521(2) 0.0316(6) Uani 1 1 d . . .
C22 C -0.10383(14) 0.1556(4) 0.9319(2) 0.0417(8) Uani 1 1 d . . .
H22A H -0.1321 0.1570 0.9610 0.063 Uiso 1 1 calc R . .
H22B H -0.0811 0.0771 0.9471 0.063 Uiso 1 1 calc R . .
H22C H -0.1209 0.1532 0.8749 0.063 Uiso 1 1 calc R . .
C23 C 0.12607(14) 0.6484(3) 0.9596(2) 0.0396(8) Uani 1 1 d . . .
H23A H 0.1452 0.7325 0.9798 0.047 Uiso 1 1 calc R . .
C24 C -0.01535(14) 0.2051(4) 0.8581(2) 0.0408(8) Uani 1 1 d . . .
H24A H -0.0509 0.1689 0.8270 0.049 Uiso 1 1 calc R . .
C25 C 0.02101(18) 0.0877(5) 0.8977(3) 0.0610(11) Uani 1 1 d . . .
H25A H 0.0034 0.0416 0.9338 0.091 Uiso 1 1 calc R . .
H25B H 0.0564 0.1213 0.9274 0.091 Uiso 1 1 calc R . .
H25C H 0.0260 0.0265 0.8567 0.091 Uiso 1 1 calc R . .
C26 C 0.01169(19) 0.2801(5) 0.8004(3) 0.0597(11) Uani 1 1 d . . .
H26A H -0.0118 0.3532 0.7757 0.089 Uiso 1 1 calc R . .
H26B H 0.0169 0.2194 0.7594 0.089 Uiso 1 1 calc R . .
H26C H 0.0470 0.3150 0.8298 0.089 Uiso 1 1 calc R . .
C28 C 0.41264(17) 0.6689(4) 0.3749(3) 0.0565(11) Uani 1 1 d . . .
H28A H 0.4305 0.6776 0.3317 0.085 Uiso 1 1 calc R . .
H28B H 0.4287 0.7316 0.4171 0.085 Uiso 1 1 calc R . .
H28C H 0.3738 0.6876 0.3550 0.085 Uiso 1 1 calc R . .
C29 C 0.3928(2) 0.5075(5) 0.4771(3) 0.0632(12) Uani 1 1 d . . .
H29A H 0.3984 0.4168 0.4969 0.095 Uiso 1 1 calc R . .
H29B H 0.3538 0.5251 0.4581 0.095 Uiso 1 1 calc R . .
H29C H 0.4089 0.5692 0.5199 0.095 Uiso 1 1 calc R . .
C30 C 0.4202(2) 0.4701(6) 0.0252(5) 0.102(2) Uani 1 1 d . . .
H30A H 0.4205 0.3950 -0.0100 0.153 Uiso 1 1 calc R . .
H30B H 0.4393 0.4460 0.0794 0.153 Uiso 1 1 calc R . .
H30C H 0.4386 0.5454 0.0080 0.153 Uiso 1 1 calc R . .
C31 C 0.3623(3) 0.6269(5) 0.0767(4) 0.100(2) Uani 1 1 d . . .
H31A H 0.3248 0.6507 0.0757 0.149 Uiso 1 1 calc R . .
H31B H 0.3801 0.7017 0.0581 0.149 Uiso 1 1 calc R . .
H31C H 0.3821 0.6042 0.1308 0.149 Uiso 1 1 calc R . .
C32 C 0.1660(2) 0.5336(6) 0.9836(4) 0.0852(18) Uani 1 1 d . . .
H32A H 0.1790 0.5304 1.0414 0.128 Uiso 1 1 calc R . .
H32B H 0.1969 0.5464 0.9605 0.128 Uiso 1 1 calc R . .
H32C H 0.1477 0.4505 0.9643 0.128 Uiso 1 1 calc R . .
C33 C 0.1047(2) 0.6584(7) 0.8692(3) 0.0806(17) Uani 1 1 d . . .
H33A H 0.0796 0.7331 0.8558 0.121 Uiso 1 1 calc R . .
H33B H 0.0857 0.5767 0.8486 0.121 Uiso 1 1 calc R . .
H33C H 0.1353 0.6718 0.8454 0.121 Uiso 1 1 calc R . .

loop_
_atom_site_aniso_label
_atom_site_aniso_U_11
_atom_site_aniso_U_22
_atom_site_aniso_U_33
_atom_site_aniso_U_23
_atom_site_aniso_U_13
_atom_site_aniso_U_12
Ag1 0.02390(11) 0.03296(12) 0.03536(13) -0.00130(9) 0.00569(9) 0.00056(8)
Ag2 0.02946(12) 0.04674(14) 0.02674(12) -0.00161(10) 0.00685(9) -0.00370(10)
Ag3 0.02965(11) 0.03653(12) 0.02775(12) -0.00276(9) 0.01189(9) -0.00452(9)
Ag4 0.03519(13) 0.03772(13) 0.04888(16) -0.01106(11) 0.02241(11) -0.01181(10)
N1 0.0279(13) 0.0430(15) 0.0352(14) -0.0071(12) 0.0049(11) -0.0010(11)
N2 0.0301(13) 0.0406(14) 0.0324(14) -0.0024(12) 0.0044(11) 0.0055(11)
N3 0.0416(15) 0.0498(17) 0.0306(14) 0.0036(13) 0.0133(12) -0.0126(13)
N4 0.0315(13) 0.0388(14) 0.0275(13) -0.0031(11) 0.0116(10) -0.0045(11)
N5 0.0268(12) 0.0369(13) 0.0302(13) -0.0009(11) 0.0112(10) -0.0054(10)
N6 0.0279(12) 0.0305(13) 0.0378(15) 0.0043(11) 0.0092(11) 0.0026(10)
N7 0.0282(12) 0.0374(14) 0.0372(15) -0.0051(12) 0.0120(11) -0.0062(10)
N8 0.0350(14) 0.0358(14) 0.0518(17) -0.0078(13) 0.0220(13) -0.0124(11)
C1 0.0254(14) 0.0445(17) 0.0296(16) -0.0005(14) 0.0055(12) -0.0011(12)
C2 0.0276(16) 0.052(2) 0.047(2) -0.0147(17) -0.0007(14) -0.0019(14)
C3 0.0395(19) 0.056(2) 0.042(2) -0.0047(17) -0.0046(16) 0.0084(16)
C4 0.056(2) 0.048(2) 0.045(2) -0.0072(17) 0.0081(18) 0.0126(18)
C5 0.073(3) 0.095(4) 0.079(4) -0.021(3) 0.031(3) 0.030(3)
C6 0.088(4) 0.047(2) 0.096(4) -0.011(3) -0.001(3) -0.002(2)
C7 0.056(2) 0.056(2) 0.041(2) 0.0028(18) 0.0186(17) -0.0215(18)
C8 0.0312(15) 0.0406(16) 0.0256(14) 0.0040(13) 0.0092(12) 0.0032(12)
C9 0.051(2) 0.056(2) 0.0295(17) 0.0016(16) 0.0150(15) -0.0025(17)
C10 0.0399(17) 0.0480(19) 0.0347(17) -0.0122(15) 0.0170(14) -0.0102(15)
C11 0.072(3) 0.047(2) 0.048(2) -0.0110(18) 0.026(2) -0.0196(19)
C12 0.041(2) 0.090(3) 0.048(2) -0.029(2) 0.0067(17) -0.015(2)
C13 0.0266(14) 0.0372(16) 0.0256(14) 0.0032(12) 0.0069(12) 0.0028(12)
C14 0.0269(15) 0.0478(19) 0.046(2) 0.0035(16) 0.0128(14) 0.0026(13)
C15 0.0338(16) 0.0458(18) 0.0331(16) -0.0044(15) 0.0153(13) -0.0110(14)
C16 0.0359(18) 0.077(3) 0.045(2) -0.010(2) 0.0036(16) -0.0162(18)
C17 0.058(2) 0.0408(19) 0.054(2) -0.0017(18) 0.0166(19) -0.0152(17)
C18 0.0336(16) 0.0301(15) 0.052(2) 0.0060(15) 0.0141(15) 0.0043(12)
C19 0.056(2) 0.0391(19) 0.082(3) 0.019(2) 0.028(2) 0.0017(17)
C20 0.050(2) 0.0390(19) 0.065(3) -0.0107(18) 0.0155(19) 0.0047(16)
C21 0.0264(14) 0.0317(15) 0.0360(16) 0.0010(13) 0.0065(12) -0.0037(11)
C22 0.0343(16) 0.0396(18) 0.052(2) -0.0083(16) 0.0125(15) -0.0101(14)
C23 0.0354(16) 0.0381(17) 0.051(2) -0.0051(16) 0.0219(15) -0.0095(13)
C24 0.0321(16) 0.049(2) 0.0422(19) -0.0145(16) 0.0108(14) -0.0068(14)
C25 0.054(2) 0.055(2) 0.075(3) -0.015(2) 0.019(2) 0.0058(19)
C26 0.061(3) 0.077(3) 0.049(2) -0.012(2) 0.031(2) -0.011(2)
C28 0.046(2) 0.048(2) 0.074(3) -0.017(2) 0.012(2) -0.0085(17)
C29 0.070(3) 0.076(3) 0.044(2) -0.023(2) 0.016(2) -0.008(2)
C30 0.076(4) 0.073(4) 0.183(7) -0.004(4) 0.079(4) -0.022(3)
C31 0.138(5) 0.049(3) 0.143(6) -0.003(3) 0.093(5) -0.018(3)
C32 0.050(3) 0.108(4) 0.111(4) 0.046(4) 0.045(3) 0.027(3)
C33 0.060(3) 0.129(5) 0.059(3) 0.027(3) 0.027(2) -0.015(3)

loop_
_atom_type_symbol
_atom_type_description
_atom_type_scat_dispersion_real
_atom_type_scat_dispersion_imag
_atom_type_scat_source
C C 0.0033 0.0016 'International Tables Vol C Tables 4.2.6.8 and 6.1.1.4'
H H 0.0000 0.0000 'International Tables Vol C Tables 4.2.6.8 and 6.1.1.4'
N N 0.0061 0.0033 'International Tables Vol C Tables 4.2.6.8 and 6.1.1.4'
Ag Ag -0.8971 1.1015 'International Tables Vol C Tables 4.2.6.8 and 6.1.1.4'

loop_
_geom_angle_atom_site_label_1
_geom_angle_atom_site_label_2
_geom_angle_atom_site_label_3
_geom_angle
_geom_angle_site_symmetry_1
_geom_angle_site_symmetry_3
_geom_angle_publ_flag
N6 Ag1 N1 162.78(11) . . ?
N6 Ag1 Ag2 120.67(8) . . ?
N1 Ag1 Ag2 75.85(8) . . ?
N6 Ag1 Ag3 70.35(7) . . ?
N1 Ag1 Ag3 126.57(8) . . ?
Ag2 Ag1 Ag3 56.812(11) . . ?
N3 Ag2 N2 169.14(11) . . ?
N3 Ag2 Ag1 110.55(9) . . ?
N2 Ag2 Ag1 79.18(8) . . ?
N3 Ag2 Ag3 76.58(8) . . ?
N2 Ag2 Ag3 112.50(8) . . ?
Ag1 Ag2 Ag3 67.522(10) . . ?
N5 Ag3 N4 161.30(10) . . ?
N5 Ag3 Ag2 126.48(7) . . ?
N4 Ag3 Ag2 71.89(7) . . ?
N5 Ag3 Ag1 72.07(7) . . ?
N4 Ag3 Ag1 124.73(7) . . ?
Ag2 Ag3 Ag1 55.666(8) . . ?
N7 Ag4 N8 170.86(10) . . ?
N7 Ag4 Ag4 86.86(8) . 3_567 ?
N8 Ag4 Ag4 84.21(8) . 3_567 ?
C1 N1 C2 120.4(3) . . ?
C1 N1 Ag1 121.9(2) . . ?
C2 N1 Ag1 116.1(2) . . ?
C1 N2 C4 122.3(3) . . ?
C1 N2 Ag2 117.8(2) . . ?
C4 N2 Ag2 116.7(2) . . ?
C8 N3 C7 122.4(3) . . ?
C8 N3 Ag2 115.0(2) . . ?
C7 N3 Ag2 119.7(2) . . ?
C8 N4 C10 121.7(3) . . ?
C8 N4 Ag3 118.1(2) . . ?
C10 N4 Ag3 117.8(2) . . ?
C13 N5 C15 120.4(3) . . ?
C13 N5 Ag3 117.5(2) . . ?
C15 N5 Ag3 116.6(2) . . ?
C13 N6 C18 121.1(3) . . ?
C13 N6 Ag1 122.3(2) . . ?
C18 N6 Ag1 114.2(2) . . ?
C21 N7 C24 121.4(3) . . ?
C21 N7 Ag4 122.0(2) . . ?
C24 N7 Ag4 116.5(2) . . ?
C21 N8 C23 121.7(3) 3_567 . ?
C21 N8 Ag4 125.3(2) 3_567 . ?
C23 N8 Ag4 112.8(2) . . ?
N2 C1 N1 119.5(3) . . ?
N2 C1 C3 120.8(3) . . ?
N1 C1 C3 119.6(3) . . ?
N1 C2 C29 110.7(3) . . ?
N1 C2 C28 109.4(3) . . ?
C29 C2 C28 111.3(4) . . ?
N2 C4 C6 108.9(3) . . ?
N2 C4 C5 111.4(4) . . ?
C6 C4 C5 110.8(4) . . ?
N3 C7 C30 110.7(4) . . ?
N3 C7 C31 109.2(3) . . ?
C30 C7 C31 108.9(4) . . ?
N3 C8 N4 118.1(3) . . ?
N3 C8 C9 120.6(3) . . ?
N4 C8 C9 121.3(3) . . ?
N4 C10 C12 111.1(3) . . ?
N4 C10 C11 108.8(3) . . ?
C12 C10 C11 111.3(3) . . ?
N6 C13 N5 119.5(3) . . ?
N6 C13 C14 119.6(3) . . ?
N5 C13 C14 120.8(3) . . ?
N5 C15 C17 108.5(3) . . ?
N5 C15 C16 112.3(3) . . ?
C17 C15 C16 110.4(3) . . ?
N6 C18 C20 111.8(3) . . ?
N6 C18 C19 109.3(3) . . ?
C20 C18 C19 111.6(3) . . ?
N8 C21 N7 121.3(3) 3_567 . ?
N8 C21 C22 119.3(3) 3_567 . ?
N7 C21 C22 119.5(3) . . ?
N8 C23 C32 109.3(3) . . ?
N8 C23 C33 109.8(3) . . ?
C32 C23 C33 111.6(4) . . ?
N7 C24 C26 109.3(3) . . ?
N7 C24 C25 111.8(3) . . ?
C26 C24 C25 110.4(3) . . ?

loop_
_geom_bond_atom_site_label_1
_geom_bond_atom_site_label_2
_geom_bond_distance
_geom_bond_site_symmetry_2
_geom_bond_publ_flag
Ag1 N6 2.119(2) . ?
Ag1 N1 2.134(3) . ?
Ag1 Ag2 2.8599(4) . ?
Ag1 Ag3 3.2002(4) . ?
Ag2 N3 2.093(3) . ?
Ag2 N2 2.097(3) . ?
Ag2 Ag3 2.8984(5) . ?
Ag3 N5 2.128(3) . ?
Ag3 N4 2.139(3) . ?
Ag4 N7 2.105(3) . ?
Ag4 N8 2.110(3) . ?
Ag4 Ag4 2.6447(5) 3_567 ?
N1 C1 1.330(4) . ?
N1 C2 1.474(4) . ?
N2 C1 1.319(4) . ?
N2 C4 1.469(5) . ?
N3 C8 1.330(4) . ?
N3 C7 1.470(4) . ?
N4 C8 1.332(4) . ?
N4 C10 1.464(4) . ?
N5 C13 1.333(4) . ?
N5 C15 1.476(4) . ?
N6 C13 1.327(4) . ?
N6 C18 1.479(4) . ?
N7 C21 1.339(4) . ?
N7 C24 1.464(4) . ?
N8 C21 1.320(4) 3_567 ?
N8 C23 1.474(4) . ?
C1 C3 1.516(4) . ?
C2 C29 1.519(6) . ?
C2 C28 1.524(6) . ?
C4 C6 1.516(6) . ?
C4 C5 1.518(6) . ?
C7 C30 1.486(7) . ?
C7 C31 1.510(7) . ?
C8 C9 1.515(4) . ?
C10 C12 1.522(5) . ?
C10 C11 1.523(6) . ?
C13 C14 1.522(4) . ?
C15 C17 1.524(5) . ?
C15 C16 1.526(5) . ?
C18 C20 1.515(5) . ?
C18 C19 1.516(5) . ?
C21 N8 1.320(4) 3_567 ?
C21 C22 1.520(4) . ?
C23 C32 1.500(6) . ?
C23 C33 1.507(6) . ?
C24 C26 1.525(6) . ?
C24 C25 1.525(6) . ?
